data_4038955
loop_
_publ_author_name
'Vasin, V.A.'
'Bolusheva, I.Yu.'
'Razin, V.V.'
'Kapkaeva, S.R.'
'Petrov, P.S.'
'Somov, N.V.'

_publ_section_title
;
 Methyl (Z)-3-Bromo-3-(4-methylbenzenesulfonyl)prop-2-enoate: Synthesis
 and Reactions with Dimethyl Malonate and Methyl Acetoacetate
;
_journal_issue 3
_journal_name_full
;
 Russian Journal of Organic Chemistry
;
_journal_page_first 299
_journal_page_last 306
_journal_paper_doi 10.1134/S1070428016030015
_journal_volume 52
_journal_year 2016
_chemical_absolute_configuration ad
_chemical_formula_sum 'C11 H11 Br O4 S'
_chemical_formula_weight 319.17
_space_group_IT_number 19
_space_group_name_Hall 'P 2ac 2ab'
_space_group_name_H-M_alt 'P 21 21 21'
_symmetry_cell_setting orthorhombic
_symmetry_Int_Tables_number 19
_symmetry_space_group_name_Hall 'P 2ac 2ab'
_symmetry_space_group_name_H-M 'P 21 21 21'
_atom_sites_solution_hydrogens geom
_audit_creation_date 2015-06-25T09:02:17-00:00
_audit_creation_method 'WinGX routine CIF_UPDATE'
_cell_angle_alpha 90
_cell_angle_beta 90
_cell_angle_gamma 90
_cell_formula_units_Z 4
_cell_length_a 7.55980(10)
_cell_length_b 11.1503(2)
_cell_length_c 14.9186(3)
_cell_measurement_reflns_used 6620
_cell_measurement_temperature 293(2)
_cell_measurement_theta_max 28.325
_cell_measurement_theta_min 3.892
_cell_volume 1257.55(4)
_computing_cell_refinement
;
        CrysAlisPro, Agilent Technologies,
        Version 1.171.37.35 (release 13-08-2014 CrysAlis171 .NET)
        (compiled Aug 13 2014,18:06:01)
;
_computing_data_collection
;
        CrysAlisPro, Agilent Technologies,
        Version 1.171.37.35 (release 13-08-2014 CrysAlis171 .NET)
        (compiled Aug 13 2014,18:06:01)
;
_computing_data_reduction
;
        CrysAlisPro, Agilent Technologies,
        Version 1.171.37.35 (release 13-08-2014 CrysAlis171 .NET)
        (compiled Aug 13 2014,18:06:01)
;
_computing_structure_refinement 'SHELXL-2014/7 (Sheldrick, 2014)'
_diffrn_ambient_temperature 293(2)
_diffrn_detector 'CCD plate'
_diffrn_detector_area_resol_mean 16.0302
_diffrn_detector_type Sapphire3
_diffrn_measured_fraction_theta_full 0.996
_diffrn_measured_fraction_theta_max 0.997
_diffrn_measurement_device 'four-circle diffractometer'
_diffrn_measurement_device_type 'Xcalibur, Sapphire3, Gemini'
_diffrn_measurement_method '\w scans'
_diffrn_orient_matrix_UB_11 0.0165653
_diffrn_orient_matrix_UB_12 0.0028478
_diffrn_orient_matrix_UB_13 -0.0467525
_diffrn_orient_matrix_UB_21 0.0917928
_diffrn_orient_matrix_UB_22 -0.0074269
_diffrn_orient_matrix_UB_23 0.0081029
_diffrn_orient_matrix_UB_31 -0.0100813
_diffrn_orient_matrix_UB_32 -0.0631137
_diffrn_orient_matrix_UB_33 -0.0030589
_diffrn_radiation_monochromator graphite
_diffrn_radiation_probe x-ray
_diffrn_radiation_type MoK\a
_diffrn_radiation_wavelength 0.71073
_diffrn_reflns_av_R_equivalents 0.0311
_diffrn_reflns_av_unetI/netI 0.0557
_diffrn_reflns_Laue_measured_fraction_full 0.996
_diffrn_reflns_Laue_measured_fraction_max 0.997
_diffrn_reflns_limit_h_max 10
_diffrn_reflns_limit_h_min -10
_diffrn_reflns_limit_k_max 14
_diffrn_reflns_limit_k_min -14
_diffrn_reflns_limit_l_max 19
_diffrn_reflns_limit_l_min -19
_diffrn_reflns_number 22493
_diffrn_reflns_point_group_measured_fraction_full 0.998
_diffrn_reflns_point_group_measured_fraction_max 0.998
_diffrn_reflns_theta_full 25.242
_diffrn_reflns_theta_max 28.282
_diffrn_reflns_theta_min 3.531
_diffrn_source 'Enhance (Mo) X-ray Source'
_exptl_absorpt_coefficient_mu 3.434
_exptl_absorpt_correction_T_max 0.766
_exptl_absorpt_correction_T_min 0.402
_exptl_absorpt_correction_type gaussian
_exptl_absorpt_process_details
;
        CrysAlisPro, Agilent Technologies,
        Version 1.171.37.35 (release 13-08-2014 CrysAlis171 .NET)
        (compiled Aug 13 2014,18:06:01)
Numerical absorption correction based on gaussian integration over
                        a multifaceted crystal model
        Empirical absorption correction using spherical harmonics,
 implemented in SCALE3 ABSPACK scaling algorithm.
;
_exptl_crystal_density_diffrn 1.686
_exptl_crystal_description prism
_exptl_crystal_F_000 640
_exptl_crystal_size_max 0.3048
_exptl_crystal_size_mid 0.188
_exptl_crystal_size_min 0.08
_refine_diff_density_max 0.587
_refine_diff_density_min -0.381
_refine_diff_density_rms 0.054
_refine_ls_abs_structure_details
;
 Flack x determined using 997 quotients [(I+)-(I-)]/[(I+)+(I-)]
 (Parsons, Flack and Wagner, Acta Cryst. B69 (2013) 249-259).
;
_refine_ls_abs_structure_Flack 0.007(4)
_refine_ls_extinction_method none
_refine_ls_goodness_of_fit_ref 1.042
_refine_ls_hydrogen_treatment constr
_refine_ls_matrix_type full
_refine_ls_number_parameters 156
_refine_ls_number_reflns 3105
_refine_ls_number_restraints 0
_refine_ls_restrained_S_all 1.042
_refine_ls_R_factor_all 0.0433
_refine_ls_R_factor_gt 0.0354
_refine_ls_shift/su_max 0.002
_refine_ls_shift/su_mean 0
_refine_ls_structure_factor_coef Fsqd
_refine_ls_weighting_details 'w=1/[\s^2^(Fo^2^)+(0.0388P)^2^+0.5663P] where P=(Fo^2^+2Fc^2^)/3'
_refine_ls_weighting_scheme calc
_refine_ls_wR_factor_gt 0.0792
_refine_ls_wR_factor_ref 0.0829
_reflns_Friedel_coverage 0.735
_reflns_Friedel_fraction_full 1
_reflns_Friedel_fraction_max 1
_reflns_number_gt 2719
_reflns_number_total 3105
_reflns_threshold_expression 'I > 2\s(I)'
_cod_data_source_file tmp4lmcoo2n
_cod_data_source_block bp_240615
_cod_database_code 4038955

loop_
_symmetry_equiv_pos_as_xyz
'x, y, z'
'-x+1/2, -y, z+1/2'
'-x, y+1/2, -z+1/2'
'x+1/2, -y+1/2, -z'

loop_
_atom_site_label
_atom_site_type_symbol
_atom_site_fract_x
_atom_site_fract_y
_atom_site_fract_z
_atom_site_U_iso_or_equiv
_atom_site_adp_type
_atom_site_occupancy
_atom_site_site_symmetry_order
_atom_site_calc_flag
_atom_site_refinement_flags_posn
_atom_site_refinement_flags_adp
_atom_site_refinement_flags_occupancy
_atom_site_disorder_assembly
_atom_site_disorder_group
C1 C -0.0663(5) 0.7028(3) 0.3734(3) 0.0409(8) Uani 1 1 d . . . . .
C2 C 0.0071(5) 0.7533(4) 0.4496(3) 0.0464(8) Uani 1 1 d . . . . .
H2 H 0.051 0.8312 0.4485 0.056 Uiso 1 1 calc R U . . .
C3 C 0.0139(6) 0.6862(4) 0.5272(3) 0.0492(10) Uani 1 1 d . . . . .
H3 H 0.0625 0.7195 0.5787 0.059 Uiso 1 1 calc R U . . .
C4 C -0.0507(6) 0.5695(4) 0.5295(3) 0.0455(9) Uani 1 1 d . . . . .
C5 C -0.1179(7) 0.5206(4) 0.4511(3) 0.0499(10) Uani 1 1 d . . . . .
H5 H -0.1578 0.4417 0.4511 0.06 Uiso 1 1 calc R U . . .
C6 C -0.1266(6) 0.5861(4) 0.3738(3) 0.0476(10) Uani 1 1 d . . . . .
H6 H -0.1728 0.5522 0.3218 0.057 Uiso 1 1 calc R U . . .
C7 C -0.0470(10) 0.4981(4) 0.6157(4) 0.0706(15) Uani 1 1 d . . . . .
H7A H -0.1535 0.5129 0.6489 0.106 Uiso 1 1 calc R U . . .
H7B H 0.0534 0.5219 0.6508 0.106 Uiso 1 1 calc R U . . .
H7C H -0.0386 0.4142 0.602 0.106 Uiso 1 1 calc R U . . .
C8 C 0.0548(5) 0.7353(3) 0.1962(3) 0.0408(8) Uani 1 1 d . . . . .
C9 C -0.0039(6) 0.6905(3) 0.1206(3) 0.0442(9) Uani 1 1 d . . . . .
H9 H -0.1257 0.6814 0.1153 0.053 Uiso 1 1 calc R U . . .
C10 C 0.1045(6) 0.6530(4) 0.0428(3) 0.0462(9) Uani 1 1 d . . . . .
C11 C 0.1103(8) 0.5229(4) -0.0823(3) 0.0618(13) Uani 1 1 d . . . . .
H11A H 0.1309 0.5895 -0.1217 0.093 Uiso 1 1 calc R U . . .
H11B H 0.0355 0.4653 -0.1116 0.093 Uiso 1 1 calc R U . . .
H11C H 0.221 0.4859 -0.0673 0.093 Uiso 1 1 calc R U . . .
O1 O -0.2719(4) 0.7668(3) 0.2428(2) 0.0681(9) Uani 1 1 d . . . . .
O2 O -0.0499(6) 0.9123(3) 0.2969(2) 0.0728(11) Uani 1 1 d . . . . .
O3 O 0.0249(4) 0.5648(3) -0.00157(18) 0.0530(8) Uani 1 1 d . . . . .
O4 O 0.2424(5) 0.6973(4) 0.0211(2) 0.0729(10) Uani 1 1 d . . . . .
S2 S -0.09821(15) 0.79147(9) 0.27727(7) 0.0495(2) Uani 1 1 d . . . . .
Br1 Br 0.29264(6) 0.75481(5) 0.22810(3) 0.06325(17) Uani 1 1 d . . . . .

loop_
_atom_site_aniso_label
_atom_site_aniso_U_11
_atom_site_aniso_U_22
_atom_site_aniso_U_33
_atom_site_aniso_U_23
_atom_site_aniso_U_13
_atom_site_aniso_U_12
C1 0.041(2) 0.0402(18) 0.0417(18) -0.0017(16) 0.0059(16) 0.0038(16)
C2 0.049(2) 0.0393(18) 0.051(2) -0.0043(19) 0.0012(17) -0.005(2)
C3 0.052(2) 0.052(2) 0.044(2) -0.0063(19) -0.007(2) -0.001(2)
C4 0.045(2) 0.045(2) 0.046(2) 0.0012(18) 0.0054(18) 0.0095(17)
C5 0.056(3) 0.036(2) 0.058(3) -0.0025(17) 0.009(2) -0.0015(19)
C6 0.053(2) 0.046(2) 0.044(2) -0.0122(17) -0.0019(19) -0.0030(19)
C7 0.095(4) 0.059(3) 0.058(3) 0.012(2) 0.005(3) 0.011(3)
C8 0.0420(18) 0.0376(19) 0.0430(18) 0.0063(16) 0.0019(15) 0.0029(16)
C9 0.044(2) 0.045(2) 0.044(2) 0.0082(17) 0.0023(18) -0.0009(18)
C10 0.054(3) 0.047(2) 0.0370(19) 0.0077(17) -0.0035(19) 0.000(2)
C11 0.074(3) 0.062(3) 0.049(3) -0.006(2) 0.004(3) 0.003(3)
O1 0.0477(16) 0.101(3) 0.0559(18) 0.0094(17) 0.0004(14) 0.0241(18)
O2 0.112(3) 0.0418(16) 0.065(2) 0.0051(14) 0.019(2) 0.0152(17)
O3 0.0558(19) 0.0552(18) 0.0482(16) -0.0034(14) 0.0056(14) -0.0040(15)
O4 0.076(2) 0.087(2) 0.0556(19) -0.0083(17) 0.0198(18) -0.031(2)
S2 0.0553(6) 0.0473(5) 0.0458(5) 0.0042(5) 0.0063(5) 0.0123(4)
Br1 0.0479(2) 0.0846(3) 0.0572(3) -0.0171(3) -0.0015(2) -0.0074(3)

loop_
_atom_type_symbol
_atom_type_description
_atom_type_scat_dispersion_real
_atom_type_scat_dispersion_imag
_atom_type_scat_source
C C 0.0033 0.0016 'International Tables Vol C Tables 4.2.6.8 and 6.1.1.4'
H H 0 0 'International Tables Vol C Tables 4.2.6.8 and 6.1.1.4'
O O 0.0106 0.006 'International Tables Vol C Tables 4.2.6.8 and 6.1.1.4'
S S 0.1246 0.1234 'International Tables Vol C Tables 4.2.6.8 and 6.1.1.4'
Br Br -0.2901 2.4595 'International Tables Vol C Tables 4.2.6.8 and 6.1.1.4'

loop_
_exptl_crystal_face_index_h
_exptl_crystal_face_index_k
_exptl_crystal_face_index_l
_exptl_crystal_face_perp_dist
-10 0 -5 0.089
-1 -15 -2 0.0959
2 15 2 0.0838
9 1 -10 0.0451
-9 0 10 0.0276
10 0 9 0.098
-3 1 -20 0.1406

loop_
_geom_angle_atom_site_label_1
_geom_angle_atom_site_label_2
_geom_angle_atom_site_label_3
_geom_angle
_geom_angle_site_symmetry_1
_geom_angle_site_symmetry_3
_geom_angle_publ_flag
C6 C1 C2 120.9(4) . . ?
C6 C1 S2 119.2(3) . . ?
C2 C1 S2 119.7(3) . . ?
C3 C2 C1 118.9(4) . . ?
C2 C3 C4 121.1(4) . . ?
C5 C4 C3 118.3(4) . . ?
C5 C4 C7 121.2(4) . . ?
C3 C4 C7 120.5(4) . . ?
C6 C5 C4 121.3(4) . . ?
C5 C6 C1 119.4(4) . . ?
C9 C8 S2 119.8(3) . . ?
C9 C8 Br1 126.0(3) . . ?
S2 C8 Br1 114.1(2) . . ?
C8 C9 C10 126.5(4) . . ?
O4 C10 O3 124.3(4) . . ?
O4 C10 C9 125.3(4) . . ?
O3 C10 C9 110.4(4) . . ?
C10 O3 C11 116.9(4) . . ?
O2 S2 O1 119.3(2) . . ?
O2 S2 C1 109.2(2) . . ?
O1 S2 C1 108.0(2) . . ?
O2 S2 C8 107.7(2) . . ?
O1 S2 C8 106.4(2) . . ?
C1 S2 C8 105.43(17) . . ?

loop_
_geom_bond_atom_site_label_1
_geom_bond_atom_site_label_2
_geom_bond_distance
_geom_bond_site_symmetry_2
_geom_bond_publ_flag
C1 C6 1.379(6) . ?
C1 C2 1.384(6) . ?
C1 S2 1.759(4) . ?
C2 C3 1.379(6) . ?
C3 C4 1.391(6) . ?
C4 C5 1.387(6) . ?
C4 C7 1.512(6) . ?
C5 C6 1.367(6) . ?
C8 C9 1.311(6) . ?
C8 S2 1.787(4) . ?
C8 Br1 1.872(4) . ?
C9 C10 1.481(6) . ?
C10 O4 1.198(5) . ?
C10 O3 1.330(5) . ?
C11 O3 1.444(5) . ?
O1 S2 1.436(4) . ?
O2 S2 1.426(4) . ?

loop_
_geom_hbond_atom_site_label_D
_geom_hbond_atom_site_label_H
_geom_hbond_atom_site_label_A
_geom_hbond_distance_DH
_geom_hbond_distance_HA
_geom_hbond_distance_DA
_geom_hbond_angle_DHA
_geom_hbond_site_symmetry_A
C9 H9 O1 0.93 2.4 2.855(5) 110.2 .
C9 H9 O4 0.93 2.64 3.117(5) 112.6 4_465
C11 H11A O1 0.96 2.52 3.469(6) 167.6 4_565
C9 H9 O1 0.93 2.4 2.855(5) 110.2 .
C9 H9 O4 0.93 2.64 3.117(5) 112.6 4_465
C11 H11A O1 0.96 2.52 3.469(6) 167.6 4_565
